data_4062761
loop_
_publ_author_name
'Hoogervorst, Wilhelmus J.'
'Goubitz, Kees'
'Fraanje, Jan'
'Lutz, Martin'
'Spek, Anthony L.'
'Ernsting, Jan Meine'
'Elsevier, Cornelis J.'

_publ_section_title
;
Bis(imino)arylrhodium(III) Halide and Methyl Compounds
;
_journal_name_full Organometallics
_journal_paper_doi 10.1021/om049619q
_journal_year 2004
_chemical_formula_moiety 'C18 H27 Br Cl N2 O Rh, 1.5(C4 H8 O)'
_chemical_formula_sum 'C24 H39 Br Cl N2 O2.5 Rh'
_chemical_formula_weight 613.84
_space_group_IT_number 14
_symmetry_cell_setting monoclinic
_symmetry_space_group_name_Hall '-P 2ybc'
_symmetry_space_group_name_H-M 'P 1 21/c 1'
_cell_angle_alpha 90.00
_cell_angle_beta 91.5006(3)
_cell_angle_gamma 90.00
_cell_formula_units_Z 4
_cell_length_a 14.5951(1)
_cell_length_b 11.4836(1)
_cell_length_c 15.8397(1)
_cell_measurement_temperature 150(2)
_cell_volume 2653.89(3)
_diffrn_ambient_temperature 150(2)
_exptl_crystal_density_diffrn 1.536
_cod_original_sg_symbol_H-M 'P 21/c'
_cod_original_formula_sum 'C24 H39 Br Cl N2 O2.50 Rh'
_cod_database_code 4062761

loop_
_symmetry_equiv_pos_as_xyz
'x, y, z'
'-x, y+1/2, -z+1/2'
'-x, -y, -z'
'x, -y-1/2, z-1/2'

loop_
_atom_site_label
_atom_site_type_symbol
_atom_site_fract_x
_atom_site_fract_y
_atom_site_fract_z
_atom_site_U_iso_or_equiv
_atom_site_adp_type
_atom_site_occupancy
_atom_site_symmetry_multiplicity
_atom_site_calc_flag
_atom_site_refinement_flags
_atom_site_disorder_assembly
_atom_site_disorder_group
Rh1 Rh 0.223716(12) 0.560479(16) 0.338268(11) 0.02018(6) Uani 1 1 d . . .
Br1 Br 0.33154(3) 0.71014(3) 0.38515(2) 0.03006(9) Uani 0.50 1 d P . .
Cl1 Cl 0.33154(3) 0.71014(3) 0.38515(2) 0.03006(9) Uani 0.50 1 d P . .
Br2 Br 0.11854(3) 0.40767(3) 0.29505(2) 0.03183(10) Uani 0.50 1 d P . .
Cl2 Cl 0.11854(3) 0.40767(3) 0.29505(2) 0.03183(10) Uani 0.50 1 d P . .
O1 O 0.34312(12) 0.45883(17) 0.27308(13) 0.0323(4) Uani 1 1 d . . .
N1 N 0.17042(14) 0.66993(19) 0.24279(13) 0.0263(4) Uani 1 1 d . . .
N2 N 0.23981(15) 0.48224(19) 0.45462(13) 0.0274(4) Uani 1 1 d D A .
C1 C 0.12800(16) 0.6347(2) 0.39666(16) 0.0238(5) Uani 1 1 d . . .
C2 C 0.11312(18) 0.6006(2) 0.47922(16) 0.0286(5) Uani 1 1 d . . .
C3 C 0.03985(19) 0.6510(3) 0.52114(17) 0.0356(6) Uani 1 1 d . . .
H3 H 0.0266 0.6280 0.5771 0.043 Uiso 1 1 calc R . .
C4 C -0.0132(2) 0.7349(3) 0.48010(19) 0.0393(7) Uani 1 1 d . . .
H4 H -0.0623 0.7697 0.5091 0.047 Uiso 1 1 calc R . .
C5 C 0.00337(19) 0.7694(3) 0.39810(19) 0.0361(6) Uani 1 1 d . . .
H5 H -0.0335 0.8277 0.3717 0.043 Uiso 1 1 calc R . .
C6 C 0.07490(17) 0.7175(2) 0.35457(17) 0.0277(5) Uani 1 1 d . . .
C7 C 0.10317(18) 0.7328(2) 0.26841(18) 0.0301(5) Uani 1 1 d . . .
H7 H 0.0733 0.7873 0.2319 0.036 Uiso 1 1 calc R . .
C8 C 0.17980(19) 0.5147(2) 0.50821(16) 0.0315(6) Uani 1 1 d . . .
H8 H 0.1793 0.4840 0.5639 0.038 Uiso 1 1 calc R . .
C9 C 0.1982(2) 0.6827(3) 0.15405(17) 0.0360(6) Uani 1 1 d . . .
H9 H 0.1580 0.7435 0.1272 0.043 Uiso 1 1 calc R . .
C10 C 0.1822(3) 0.5711(4) 0.1065(2) 0.0575(10) Uani 1 1 d . . .
H10A H 0.2201 0.5093 0.1319 0.086 Uiso 1 1 calc R . .
H10B H 0.1987 0.5819 0.0474 0.086 Uiso 1 1 calc R . .
H10C H 0.1174 0.5494 0.1091 0.086 Uiso 1 1 calc R . .
C11 C 0.2955(2) 0.7248(4) 0.1501(2) 0.0526(9) Uani 1 1 d . . .
H11A H 0.3017 0.7987 0.1806 0.079 Uiso 1 1 calc R . .
H11B H 0.3116 0.7363 0.0910 0.079 Uiso 1 1 calc R . .
H11C H 0.3366 0.6669 0.1761 0.079 Uiso 1 1 calc R . .
C12 C 0.3129(2) 0.3988(3) 0.47915(18) 0.0365(6) Uani 1 1 d D . .
H12A H 0.3546 0.3932 0.4302 0.044 Uiso 0.49(4) 1 calc PR A 1
H12B H 0.3408 0.3679 0.4267 0.044 Uiso 0.51(4) 1 calc PR A 2
C13A C 0.3701(9) 0.4445(12) 0.5531(9) 0.053(4) Uani 0.49(4) 1 d PDU A 1
H13A H 0.3935 0.5221 0.5395 0.080 Uiso 0.49(4) 1 calc PR A 1
H13B H 0.4217 0.3916 0.5644 0.080 Uiso 0.49(4) 1 calc PR A 1
H13C H 0.3322 0.4493 0.6031 0.080 Uiso 0.49(4) 1 calc PR A 1
C14A C 0.2748(10) 0.2786(7) 0.4929(19) 0.081(5) Uani 0.49(4) 1 d PDU A 1
H14A H 0.2397 0.2540 0.4424 0.122 Uiso 0.49(4) 1 calc PR A 1
H14B H 0.2346 0.2796 0.5415 0.122 Uiso 0.49(4) 1 calc PR A 1
H14C H 0.3253 0.2239 0.5037 0.122 Uiso 0.49(4) 1 calc PR A 1
C13B C 0.3871(11) 0.4575(12) 0.5320(16) 0.084(6) Uani 0.51(4) 1 d PDU A 2
H13D H 0.4129 0.5224 0.5002 0.125 Uiso 0.51(4) 1 calc PR A 2
H13E H 0.4356 0.4011 0.5460 0.125 Uiso 0.51(4) 1 calc PR A 2
H13F H 0.3610 0.4870 0.5842 0.125 Uiso 0.51(4) 1 calc PR A 2
C14B C 0.2736(7) 0.2972(10) 0.5280(12) 0.056(4) Uani 0.51(4) 1 d PDU A 2
H14D H 0.2257 0.2589 0.4934 0.083 Uiso 0.51(4) 1 calc PR A 2
H14E H 0.2472 0.3260 0.5803 0.083 Uiso 0.51(4) 1 calc PR A 2
H14F H 0.3225 0.2413 0.5416 0.083 Uiso 0.51(4) 1 calc PR A 2
C15 C 0.4387(2) 0.4899(3) 0.2753(3) 0.0565(10) Uani 1 1 d . . .
H15A H 0.4541 0.5354 0.3268 0.068 Uiso 1 1 calc R . .
H15B H 0.4535 0.5374 0.2253 0.068 Uiso 1 1 calc R . .
C16 C 0.4904(3) 0.3797(4) 0.2751(4) 0.0797(15) Uani 1 1 d . . .
H16A H 0.5432 0.3857 0.2373 0.096 Uiso 1 1 calc R . .
H16B H 0.5138 0.3612 0.3328 0.096 Uiso 1 1 calc R . .
C17 C 0.4271(3) 0.2890(4) 0.2450(3) 0.0696(12) Uani 1 1 d . . .
H17A H 0.4260 0.2235 0.2856 0.084 Uiso 1 1 calc R . .
H17B H 0.4459 0.2589 0.1895 0.084 Uiso 1 1 calc R . .
C18 C 0.3360(3) 0.3444(3) 0.2375(3) 0.0647(12) Uani 1 1 d . . .
H18A H 0.3160 0.3492 0.1774 0.078 Uiso 1 1 calc R . .
H18B H 0.2904 0.2980 0.2681 0.078 Uiso 1 1 calc R . .
O2 O 0.19209(17) -0.0038(2) 0.21806(14) 0.0543(6) Uani 1 1 d . . .
C19 C 0.1189(2) 0.0742(3) 0.2297(2) 0.0443(7) Uani 1 1 d . . .
H19A H 0.0638 0.0485 0.1970 0.053 Uiso 1 1 calc R . .
H19B H 0.1357 0.1534 0.2110 0.053 Uiso 1 1 calc R . .
C20 C 0.1006(3) 0.0734(3) 0.3233(2) 0.0533(9) Uani 1 1 d . . .
H20A H 0.0897 0.1534 0.3442 0.064 Uiso 1 1 calc R . .
H20B H 0.0467 0.0246 0.3356 0.064 Uiso 1 1 calc R . .
C21 C 0.1868(3) 0.0227(5) 0.3633(2) 0.0724(12) Uani 1 1 d . . .
H21A H 0.2136 0.0767 0.4059 0.087 Uiso 1 1 calc R . .
H21B H 0.1737 -0.0526 0.3909 0.087 Uiso 1 1 calc R . .
C22 C 0.2507(2) 0.0061(3) 0.2914(2) 0.0512(8) Uani 1 1 d . . .
H22A H 0.2924 0.0736 0.2865 0.061 Uiso 1 1 calc R . .
H22B H 0.2878 -0.0653 0.2995 0.061 Uiso 1 1 calc R . .
O3 O 0.5664(4) 0.5895(5) 0.0594(4) 0.0789(17) Uiso 0.50 1 d PD . .
C23 C 0.5919(6) 0.4800(8) 0.0218(9) 0.090(4) Uiso 0.50 1 d PD . .
H23A H 0.6241 0.4299 0.0640 0.108 Uiso 0.50 1 calc PR . .
H23B H 0.6330 0.4932 -0.0260 0.108 Uiso 0.50 1 calc PR . .
C24 C 0.5035(5) 0.4230(6) -0.0088(6) 0.064(2) Uiso 0.50 1 d PD . .
H24A H 0.4855 0.3603 0.0303 0.077 Uiso 0.50 1 calc PR . .
H24B H 0.5106 0.3893 -0.0657 0.077 Uiso 0.50 1 calc PR . .
C25 C 0.4315(5) 0.5204(7) -0.0110(7) 0.063(2) Uiso 0.50 1 d PD . .
H25A H 0.3819 0.5037 0.0287 0.075 Uiso 0.50 1 calc PR . .
H25B H 0.4043 0.5295 -0.0686 0.075 Uiso 0.50 1 calc PR . .
C26 C 0.4854(5) 0.6317(6) 0.0161(6) 0.068(2) Uiso 0.50 1 d PD . .
H26A H 0.5015 0.6785 -0.0338 0.081 Uiso 0.50 1 calc PR . .
H26B H 0.4485 0.6805 0.0541 0.081 Uiso 0.50 1 calc PR . .

loop_
_atom_site_aniso_label
_atom_site_aniso_U_11
_atom_site_aniso_U_22
_atom_site_aniso_U_33
_atom_site_aniso_U_23
_atom_site_aniso_U_13
_atom_site_aniso_U_12
Rh1 0.02114(10) 0.02053(10) 0.01883(10) -0.00163(7) -0.00061(7) -0.00112(7)
Br1 0.03297(19) 0.02419(18) 0.0329(2) -0.00182(14) -0.00193(15) -0.00811(14)
Cl1 0.03297(19) 0.02419(18) 0.0329(2) -0.00182(14) -0.00193(15) -0.00811(14)
Br2 0.02945(19) 0.0331(2) 0.0329(2) -0.00554(15) -0.00001(15) -0.00625(15)
Cl2 0.02945(19) 0.0331(2) 0.0329(2) -0.00554(15) -0.00001(15) -0.00625(15)
O1 0.0231(9) 0.0341(10) 0.0399(11) -0.0090(8) 0.0027(8) 0.0012(7)
N1 0.0283(11) 0.0281(11) 0.0225(10) 0.0035(8) -0.0007(8) -0.0004(9)
N2 0.0324(11) 0.0270(11) 0.0226(10) 0.0017(9) -0.0050(9) -0.0023(9)
C1 0.0236(11) 0.0230(11) 0.0249(12) -0.0053(9) 0.0012(9) -0.0034(9)
C2 0.0322(13) 0.0312(13) 0.0223(12) -0.0065(10) 0.0021(10) -0.0066(11)
C3 0.0344(14) 0.0457(16) 0.0269(14) -0.0136(12) 0.0067(11) -0.0108(12)
C4 0.0290(14) 0.0489(18) 0.0403(16) -0.0214(14) 0.0058(12) -0.0012(12)
C5 0.0300(14) 0.0340(15) 0.0441(16) -0.0129(13) -0.0030(12) 0.0038(11)
C6 0.0259(12) 0.0254(12) 0.0319(13) -0.0060(10) -0.0003(10) 0.0000(10)
C7 0.0304(13) 0.0265(13) 0.0333(14) 0.0006(11) -0.0029(11) 0.0014(10)
C8 0.0402(15) 0.0348(14) 0.0194(12) 0.0008(11) -0.0004(10) -0.0052(12)
C9 0.0375(15) 0.0461(17) 0.0245(13) 0.0104(12) 0.0022(11) 0.0078(13)
C10 0.066(2) 0.081(3) 0.0258(16) -0.0149(16) 0.0070(15) -0.022(2)
C11 0.055(2) 0.065(2) 0.0389(18) 0.0045(16) 0.0132(15) -0.0196(17)
C12 0.0392(15) 0.0404(16) 0.0297(14) 0.0062(12) -0.0048(12) 0.0077(12)
C13A 0.041(5) 0.070(7) 0.048(5) -0.015(5) -0.019(4) 0.001(5)
C14A 0.071(7) 0.029(4) 0.141(13) -0.010(6) -0.046(8) 0.004(4)
C13B 0.041(6) 0.067(7) 0.141(13) 0.024(7) -0.035(7) -0.007(5)
C14B 0.045(5) 0.033(4) 0.088(8) 0.015(5) -0.010(4) 0.004(3)
C15 0.0283(16) 0.051(2) 0.090(3) -0.006(2) 0.0098(17) -0.0020(14)
C16 0.0344(19) 0.078(3) 0.126(4) -0.032(3) -0.003(2) 0.0167(19)
C17 0.047(2) 0.049(2) 0.113(4) -0.018(2) 0.008(2) 0.0143(17)
C18 0.047(2) 0.052(2) 0.095(3) -0.043(2) -0.0123(19) 0.0157(16)
O2 0.0616(15) 0.0668(16) 0.0345(12) -0.0014(11) 0.0017(11) 0.0255(13)
C19 0.0475(18) 0.0411(17) 0.0438(18) -0.0052(14) -0.0068(14) 0.0081(14)
C20 0.060(2) 0.049(2) 0.052(2) -0.0055(16) 0.0199(17) 0.0006(16)
C21 0.087(3) 0.093(3) 0.0365(19) -0.010(2) -0.009(2) 0.001(3)
C22 0.0481(19) 0.052(2) 0.053(2) 0.0076(17) -0.0039(16) 0.0091(16)

loop_
_geom_bond_atom_site_label_1
_geom_bond_atom_site_label_2
_geom_bond_distance
_geom_bond_site_symmetry_2
_geom_bond_publ_flag
Rh1 C1 1.898(2) . ?
Rh1 N2 2.058(2) . ?
Rh1 N1 2.100(2) . ?
Rh1 O1 2.3579(18) . ?
Rh1 Br2 2.4185(4) . ?
Rh1 Br1 2.4332(4) . ?
O1 C18 1.432(4) . ?
O1 C15 1.440(4) . ?
N1 C7 1.293(3) . ?
N1 C9 1.480(3) . ?
N2 C8 1.291(4) . ?
N2 C12 1.478(3) . ?
C1 C6 1.387(4) . ?
C1 C2 1.388(4) . ?
C2 C3 1.399(4) . ?
C2 C8 1.451(4) . ?
C3 C4 1.387(5) . ?
C3 H3 0.9500 . ?
C4 C5 1.385(4) . ?
C4 H4 0.9500 . ?
C5 C6 1.399(4) . ?
C5 H5 0.9500 . ?
C6 C7 1.447(4) . ?
C7 H7 0.9500 . ?
C8 H8 0.9500 . ?
C9 C10 1.501(5) . ?
C9 C11 1.503(4) . ?
C9 H9 1.0000 . ?
C10 H10A 0.9800 . ?
C10 H10B 0.9800 . ?
C10 H10C 0.9800 . ?
C11 H11A 0.9800 . ?
C11 H11B 0.9800 . ?
C11 H11C 0.9800 . ?
C12 C14A 1.506(7) . ?
C12 C13B 1.510(7) . ?
C12 C13A 1.514(6) . ?
C12 C14B 1.520(6) . ?
C12 H12A 1.0000 . ?
C12 H12B 1.0000 . ?
C13A H13A 0.9800 . ?
C13A H13B 0.9800 . ?
C13A H13C 0.9800 . ?
C14A H14A 0.9800 . ?
C14A H14B 0.9800 . ?
C14A H14C 0.9800 . ?
C13B H13D 0.9800 . ?
C13B H13E 0.9800 . ?
C13B H13F 0.9800 . ?
C14B H14D 0.9800 . ?
C14B H14E 0.9800 . ?
C14B H14F 0.9800 . ?
C15 C16 1.474(5) . ?
C15 H15A 0.9900 . ?
C15 H15B 0.9900 . ?
C16 C17 1.464(6) . ?
C16 H16A 0.9900 . ?
C16 H16B 0.9900 . ?
C17 C18 1.476(5) . ?
C17 H17A 0.9900 . ?
C17 H17B 0.9900 . ?
C18 H18A 0.9900 . ?
C18 H18B 0.9900 . ?
O2 C19 1.409(4) . ?
O2 C22 1.428(4) . ?
C19 C20 1.514(5) . ?
C19 H19A 0.9900 . ?
C19 H19B 0.9900 . ?
C20 C21 1.510(6) . ?
C20 H20A 0.9900 . ?
C20 H20B 0.9900 . ?
C21 C22 1.503(6) . ?
C21 H21A 0.9900 . ?
C21 H21B 0.9900 . ?
C22 H22A 0.9900 . ?
C22 H22B 0.9900 . ?
O3 C26 1.436(7) . ?
O3 C23 1.445(8) . ?
C23 C24 1.515(8) . ?
C23 H23A 0.9900 . ?
C23 H23B 0.9900 . ?
C24 C25 1.535(7) . ?
C24 H24A 0.9900 . ?
C24 H24B 0.9900 . ?
C25 C26 1.555(7) . ?
C25 H25A 0.9900 . ?
C25 H25B 0.9900 . ?
C26 H26A 0.9900 . ?
C26 H26B 0.9900 . ?
